data_7719653
loop_
_publ_author_name
'Mondal, Amit'
'Sethi, Siddha Sankalpa'
'Dutta, Jayanta'
'Pan, Rahul'
'Kuila, Sandip Kumar'
'Xie, Weiwei'
'Roy, Ahin'
'Jana, Partha Pratim'

_publ_section_title
;
 Site-specific substitution in the structure of
 Ni<sub>2</sub>Zn<sub>11</sub> by the coinage metals (<i>Cn</i> = Ag and
 Au) to alter the magnetism.
;
_journal_issue 41
_journal_name_full 'Dalton transactions (Cambridge, England : 2003)'
_journal_page_first 15395
_journal_page_last 15399
_journal_paper_doi 10.1039/d5dt01703c
_journal_volume 54
_journal_year 2025
_chemical_formula_sum 'Au0.69 Ni2 Zn10.31'
_chemical_formula_weight 927.4
_space_group_IT_number 217
_space_group_name_Hall 'I -4 2 3'
_space_group_name_H-M_alt 'I -4 3 m'
_symmetry_cell_setting cubic
_symmetry_Int_Tables_number 217
_symmetry_space_group_name_Hall 'I -4 2 3'
_symmetry_space_group_name_H-M 'I -4 3 m'
_audit_update_record
;
2025-06-02 deposited with the CCDC.	2025-09-18 downloaded from the CCDC.
;
_cell_angle_alpha 90
_cell_angle_beta 90
_cell_angle_gamma 90
_cell_formula_units_Z 4
_cell_length_a 8.9889(13)
_cell_length_b 8.9889(13)
_cell_length_c 8.9889(13)
_cell_measurement_reflns_used 2417
_cell_measurement_temperature 296
_cell_measurement_theta_max 35.52
_cell_measurement_theta_min 3.21
_cell_volume 726.31(18)
_diffrn_ambient_temperature 296
_diffrn_measured_fraction_theta_full 1
_diffrn_measured_fraction_theta_max 1
_diffrn_measurement_device 'four-circle diffractometer'
_diffrn_measurement_device_type 'Bruker CCD'
_diffrn_measurement_method 'Bruker CCD'
_diffrn_radiation_monochromator graphite
_diffrn_radiation_probe x-ray
_diffrn_radiation_source 'X-ray tube'
_diffrn_radiation_type 'Mo K\a'
_diffrn_radiation_wavelength 0.71073
_diffrn_reflns_av_R_equivalents 0.077
_diffrn_reflns_av_unetI/netI 0.0332
_diffrn_reflns_limit_h_max 14
_diffrn_reflns_limit_h_min -14
_diffrn_reflns_limit_k_max 14
_diffrn_reflns_limit_k_min -14
_diffrn_reflns_limit_l_max 13
_diffrn_reflns_limit_l_min -14
_diffrn_reflns_number 5747
_diffrn_reflns_theta_full 36.28
_diffrn_reflns_theta_max 36.28
_diffrn_reflns_theta_min 3.21
_exptl_absorpt_coefficient_mu 52.177
_exptl_absorpt_correction_T_max 0.7471
_exptl_absorpt_correction_T_min 0.2548
_exptl_absorpt_correction_type multi-scan
_exptl_crystal_colour 'silvery with metallic lusters'
_exptl_crystal_density_diffrn 8.4808
_exptl_crystal_description rectangular
_exptl_crystal_F_000 1679
_exptl_crystal_size_max 0.07
_exptl_crystal_size_mid 0.05
_exptl_crystal_size_min 0.03
_refine_diff_density_max 1.31
_refine_diff_density_min -0.88
_refine_ls_abs_structure_details '  153 of Friedel pairs used in the refinement'
_refine_ls_extinction_coef 430(50)
_refine_ls_extinction_method 'B-C type 1 Gaussian isotropic (Becker & Coppens, 1974)'
_refine_ls_goodness_of_fit_gt 1.43
_refine_ls_goodness_of_fit_ref 1.41
_refine_ls_number_constraints 4
_refine_ls_number_parameters 19
_refine_ls_number_reflns 357
_refine_ls_number_restraints 0
_refine_ls_R_factor_all 0.0269
_refine_ls_R_factor_gt 0.0246
_refine_ls_shift/su_max 0.0411
_refine_ls_shift/su_mean 0.0082
_refine_ls_structure_factor_coef Fsqd
_refine_ls_weighting_details w=1/(\s^2^(I)+0.0004I^2^)
_refine_ls_weighting_scheme sigma
_refine_ls_wR_factor_gt 0.0589
_refine_ls_wR_factor_ref 0.0596
_reflns_number_gt 338
_reflns_number_total 357
_reflns_threshold_expression I>3\s(I)
_cod_data_source_file d5dt01703c2.cif
_cod_data_source_block I_CCDC1
_cod_depositor_comments
;
The following automatic conversions were performed:

data item '_diffrn_radiation_probe' value 'X-ray' was changed to
'x-ray' in accordance with the
/home/data/users/saulius/crontab/automatic-downloads/rss-feeds/RSC/lib/dictionaries/cif_core.dic
dictionary named 'cif_core.dic' version 2.4.2 last updated on
2011-04-26.

Automatic conversion script
Id: cif_fix_values 8170 2020-07-09 18:12:32Z antanas 

 Adding full bibliography for 7719652--7719653.cif.
;
_cod_original_sg_symbol_Hall 'I -4;2;3'
_cod_database_code 7719653

loop_
_space_group_symop_id
_space_group_symop_operation_xyz
1 x,y,z
2 -x,-y,z
3 -x,y,-z
4 x,-y,-z
5 z,x,y
6 z,-x,-y
7 -z,-x,y
8 -z,x,-y
9 y,z,x
10 -y,z,-x
11 y,-z,-x
12 -y,-z,x
13 y,x,z
14 -y,-x,z
15 y,-x,-z
16 -y,x,-z
17 x,z,y
18 -x,z,-y
19 -x,-z,y
20 x,-z,-y
21 z,y,x
22 z,-y,-x
23 -z,y,-x
24 -z,-y,x
25 x+1/2,y+1/2,z+1/2
26 -x+1/2,-y+1/2,z+1/2
27 -x+1/2,y+1/2,-z+1/2
28 x+1/2,-y+1/2,-z+1/2
29 z+1/2,x+1/2,y+1/2
30 z+1/2,-x+1/2,-y+1/2
31 -z+1/2,-x+1/2,y+1/2
32 -z+1/2,x+1/2,-y+1/2
33 y+1/2,z+1/2,x+1/2
34 -y+1/2,z+1/2,-x+1/2
35 y+1/2,-z+1/2,-x+1/2
36 -y+1/2,-z+1/2,x+1/2
37 y+1/2,x+1/2,z+1/2
38 -y+1/2,-x+1/2,z+1/2
39 y+1/2,-x+1/2,-z+1/2
40 -y+1/2,x+1/2,-z+1/2
41 x+1/2,z+1/2,y+1/2
42 -x+1/2,z+1/2,-y+1/2
43 -x+1/2,-z+1/2,y+1/2
44 x+1/2,-z+1/2,-y+1/2
45 z+1/2,y+1/2,x+1/2
46 z+1/2,-y+1/2,-x+1/2
47 -z+1/2,y+1/2,-x+1/2
48 -z+1/2,-y+1/2,x+1/2

loop_
_atom_site_label
_atom_site_type_symbol
_atom_site_fract_x
_atom_site_fract_y
_atom_site_fract_z
_atom_site_adp_type
_atom_site_U_iso_or_equiv
_atom_site_site_symmetry_multiplicity
_atom_site_occupancy
_atom_site_calc_flag
_atom_site_refinement_flags
_atom_site_disorder_assembly
_atom_site_disorder_group
Zn2 Zn 0.35910(7) 0 0 Uani 0.00804(13) 12 0.770(3) d . . .
Au2 Au 0.35910(7) 0 0 Uani 0.00804(13) 12 0.230(3) d . . .
Zn1 Zn 0.60479(7) 0.60479(7) 0.60479(7) Uani 0.00878(14) 8 1 d . . .
Zn3 Zn 0.69405(6) 0.69405(6) 0.04520(9) Uani 0.01019(16) 24 1 d . . .
Ni1 Ni 0.32765(7) 0.32765(7) 0.32765(7) Uani 0.00392(13) 8 1 d . . .

loop_
_atom_site_aniso_label
_atom_site_aniso_type_symbol
_atom_site_aniso_U_11
_atom_site_aniso_U_22
_atom_site_aniso_U_33
_atom_site_aniso_U_12
_atom_site_aniso_U_13
_atom_site_aniso_U_23
Zn2 Zn 0.0085(3) 0.0078(2) 0.0078(2) 0 0 0.0023(2)
Au2 Au 0.0085(3) 0.0078(2) 0.0078(2) 0 0 0.0023(2)
Zn1 Zn 0.0088(2) 0.0088(2) 0.0088(2) 0.0012(2) 0.0012(2) 0.0012(2)
Zn3 Zn 0.0105(2) 0.0105(2) 0.0095(3) -0.0014(2) 0.00260(17) 0.00260(17)
Ni1 Ni 0.0039(2) 0.0039(2) 0.0039(2) 0.0011(2) 0.0011(2) 0.0011(2)

loop_
_atom_type_symbol
_atom_type_scat_dispersion_real
_atom_type_scat_dispersion_imag
_atom_type_scat_source
Au -2.0133 8.8022 'International Tables Vol C tables 4.2.6.8 and 6.1.1.1'
Ni 0.3393 1.1124 'International Tables Vol C tables 4.2.6.8 and 6.1.1.1'
Zn 0.2839 1.4301 'International Tables Vol C tables 4.2.6.8 and 6.1.1.1'

loop_
_exptl_crystal_face_index_h
_exptl_crystal_face_index_k
_exptl_crystal_face_index_l
_exptl_crystal_face_perp_dist
? ? ? ?

loop_
_geom_angle_atom_site_label_1
_geom_angle_atom_site_label_2
_geom_angle_atom_site_label_3
_geom_angle_site_symmetry_1
_geom_angle_site_symmetry_2
_geom_angle_site_symmetry_3
_geom_angle
_geom_angle_publ_flag
Zn2 Zn2 Au2 2_655 . . 0 ?
Zn2 Zn2 Au2 2_655 . 2_655 0 ?
Zn2 Zn2 Zn1 2_655 . 25_444 149.769(16) ?
Zn2 Zn2 Zn1 2_655 . 28_455 149.769(16) ?
Zn2 Zn2 Zn3 2_655 . 2_665 99.751(17) ?
Zn2 Zn2 Zn3 2_655 . 3_645 99.751(17) ?
Zn2 Zn2 Zn3 2_655 . 31_554 70.78(2) ?
Zn2 Zn2 Zn3 2_655 . 32_545 70.78(2) ?
Zn2 Zn2 Zn3 2_655 . 10_656 99.751(17) ?
Zn2 Zn2 Zn3 2_655 . 12_654 99.751(17) ?
Au2 Zn2 Au2 . . 2_655 0 ?
Au2 Zn2 Zn1 . . 25_444 0 ?
Au2 Zn2 Zn1 . . 28_455 0 ?
Au2 Zn2 Zn3 . . 2_665 0 ?
Au2 Zn2 Zn3 . . 3_645 0 ?
Au2 Zn2 Zn3 . . 31_554 0 ?
Au2 Zn2 Zn3 . . 32_545 0 ?
Au2 Zn2 Zn3 . . 10_656 0 ?
Au2 Zn2 Zn3 . . 12_654 0 ?
Au2 Zn2 Zn1 2_655 . 25_444 149.769(16) ?
Au2 Zn2 Zn1 2_655 . 28_455 149.769(16) ?
Au2 Zn2 Zn3 2_655 . 2_665 99.751(17) ?
Au2 Zn2 Zn3 2_655 . 3_645 99.751(17) ?
Au2 Zn2 Zn3 2_655 . 31_554 70.78(2) ?
Au2 Zn2 Zn3 2_655 . 32_545 70.78(2) ?
Au2 Zn2 Zn3 2_655 . 10_656 99.751(17) ?
Au2 Zn2 Zn3 2_655 . 12_654 99.751(17) ?
Zn1 Zn2 Zn1 25_444 . 28_455 60.46(3) ?
Zn1 Zn2 Zn3 25_444 . 2_665 56.994(19) ?
Zn1 Zn2 Zn3 25_444 . 3_645 104.60(3) ?
Zn1 Zn2 Zn3 25_444 . 31_554 106.53(2) ?
Zn1 Zn2 Zn3 25_444 . 32_545 106.53(2) ?
Zn1 Zn2 Zn3 25_444 . 10_656 56.994(19) ?
Zn1 Zn2 Zn3 25_444 . 12_654 104.60(3) ?
Zn1 Zn2 Zn3 28_455 . 2_665 104.60(3) ?
Zn1 Zn2 Zn3 28_455 . 3_645 56.994(19) ?
Zn1 Zn2 Zn3 28_455 . 31_554 106.53(2) ?
Zn1 Zn2 Zn3 28_455 . 32_545 106.53(2) ?
Zn1 Zn2 Zn3 28_455 . 10_656 104.60(3) ?
Zn1 Zn2 Zn3 28_455 . 12_654 56.994(19) ?
Zn3 Zn2 Zn3 2_665 . 3_645 160.50(3) ?
Zn3 Zn2 Zn3 2_665 . 31_554 127.63(2) ?
Zn3 Zn2 Zn3 2_665 . 32_545 60.06(2) ?
Zn3 Zn2 Zn3 2_665 . 10_656 71.97(2) ?
Zn3 Zn2 Zn3 2_665 . 12_654 104.61(2) ?
Zn3 Zn2 Zn3 3_645 . 31_554 60.06(2) ?
Zn3 Zn2 Zn3 3_645 . 32_545 127.63(2) ?
Zn3 Zn2 Zn3 3_645 . 10_656 104.61(2) ?
Zn3 Zn2 Zn3 3_645 . 12_654 71.97(2) ?
Zn3 Zn2 Zn3 31_554 . 32_545 141.55(4) ?
Zn3 Zn2 Zn3 31_554 . 10_656 60.06(2) ?
Zn3 Zn2 Zn3 31_554 . 12_654 127.63(2) ?
Zn3 Zn2 Zn3 32_545 . 10_656 127.63(2) ?
Zn3 Zn2 Zn3 32_545 . 12_654 60.06(2) ?
Zn3 Zn2 Zn3 10_656 . 12_654 160.50(3) ?
Zn2 Au2 Zn2 . . 2_655 0 ?
Zn2 Au2 Au2 . . 2_655 0 ?
Zn2 Au2 Zn1 . . 25_444 0 ?
Zn2 Au2 Zn1 . . 28_455 0 ?
Zn2 Au2 Zn3 . . 2_665 0 ?
Zn2 Au2 Zn3 . . 3_645 0 ?
Zn2 Au2 Zn3 . . 31_554 0 ?
Zn2 Au2 Zn3 . . 32_545 0 ?
Zn2 Au2 Zn3 . . 10_656 0 ?
Zn2 Au2 Zn3 . . 12_654 0 ?
Zn2 Au2 Ni1 . . 26_554 0 ?
Zn2 Au2 Ni1 . . 27_545 0 ?
Zn2 Au2 Au2 2_655 . 2_655 0 ?
Zn2 Au2 Zn1 2_655 . 25_444 149.769(16) ?
Zn2 Au2 Zn1 2_655 . 28_455 149.769(16) ?
Zn2 Au2 Zn3 2_655 . 2_665 99.751(17) ?
Zn2 Au2 Zn3 2_655 . 3_645 99.751(17) ?
Zn2 Au2 Zn3 2_655 . 31_554 70.78(2) ?
Zn2 Au2 Zn3 2_655 . 32_545 70.78(2) ?
Zn2 Au2 Zn3 2_655 . 10_656 99.751(17) ?
Zn2 Au2 Zn3 2_655 . 12_654 99.751(17) ?
Zn2 Au2 Ni1 2_655 . 26_554 127.459(17) ?
Zn2 Au2 Ni1 2_655 . 27_545 127.459(17) ?
Au2 Au2 Zn1 2_655 . 25_444 149.769(16) ?
Au2 Au2 Zn1 2_655 . 28_455 149.769(16) ?
Au2 Au2 Zn3 2_655 . 2_665 99.751(17) ?
Au2 Au2 Zn3 2_655 . 3_645 99.751(17) ?
Au2 Au2 Zn3 2_655 . 31_554 70.78(2) ?
Au2 Au2 Zn3 2_655 . 32_545 70.78(2) ?
Au2 Au2 Zn3 2_655 . 10_656 99.751(17) ?
Au2 Au2 Zn3 2_655 . 12_654 99.751(17) ?
Au2 Au2 Ni1 2_655 . 26_554 127.459(17) ?
Au2 Au2 Ni1 2_655 . 27_545 127.459(17) ?
Zn1 Au2 Zn1 25_444 . 28_455 60.46(3) ?
Zn1 Au2 Zn3 25_444 . 2_665 56.994(19) ?
Zn1 Au2 Zn3 25_444 . 3_645 104.60(3) ?
Zn1 Au2 Zn3 25_444 . 31_554 106.53(2) ?
Zn1 Au2 Zn3 25_444 . 32_545 106.53(2) ?
Zn1 Au2 Zn3 25_444 . 10_656 56.994(19) ?
Zn1 Au2 Zn3 25_444 . 12_654 104.60(3) ?
Zn1 Au2 Ni1 25_444 . 26_554 58.30(2) ?
Zn1 Au2 Ni1 25_444 . 27_545 58.30(2) ?
Zn1 Au2 Zn3 28_455 . 2_665 104.60(3) ?
Zn1 Au2 Zn3 28_455 . 3_645 56.994(19) ?
Zn1 Au2 Zn3 28_455 . 31_554 106.53(2) ?
Zn1 Au2 Zn3 28_455 . 32_545 106.53(2) ?
Zn1 Au2 Zn3 28_455 . 10_656 104.60(3) ?
Zn1 Au2 Zn3 28_455 . 12_654 56.994(19) ?
Zn1 Au2 Ni1 28_455 . 26_554 58.30(2) ?
Zn1 Au2 Ni1 28_455 . 27_545 58.30(2) ?
Zn3 Au2 Zn3 2_665 . 3_645 160.50(3) ?
Zn3 Au2 Zn3 2_665 . 31_554 127.63(2) ?
Zn3 Au2 Zn3 2_665 . 32_545 60.06(2) ?
Zn3 Au2 Zn3 2_665 . 10_656 71.97(2) ?
Zn3 Au2 Zn3 2_665 . 12_654 104.61(2) ?
Zn3 Au2 Ni1 2_665 . 26_554 55.29(2) ?
Zn3 Au2 Ni1 2_665 . 27_545 111.31(2) ?
Zn3 Au2 Zn3 3_645 . 31_554 60.06(2) ?
Zn3 Au2 Zn3 3_645 . 32_545 127.63(2) ?
Zn3 Au2 Zn3 3_645 . 10_656 104.61(2) ?
Zn3 Au2 Zn3 3_645 . 12_654 71.97(2) ?
Zn3 Au2 Ni1 3_645 . 26_554 111.31(2) ?
Zn3 Au2 Ni1 3_645 . 27_545 55.29(2) ?
Zn3 Au2 Zn3 31_554 . 32_545 141.55(4) ?
Zn3 Au2 Zn3 31_554 . 10_656 60.06(2) ?
Zn3 Au2 Zn3 31_554 . 12_654 127.63(2) ?
Zn3 Au2 Ni1 31_554 . 26_554 161.77(3) ?
Zn3 Au2 Ni1 31_554 . 27_545 56.68(2) ?
Zn3 Au2 Zn3 32_545 . 10_656 127.63(2) ?
Zn3 Au2 Zn3 32_545 . 12_654 60.06(2) ?
Zn3 Au2 Ni1 32_545 . 26_554 56.68(2) ?
Zn3 Au2 Ni1 32_545 . 27_545 161.77(3) ?
Zn3 Au2 Zn3 10_656 . 12_654 160.50(3) ?
Zn3 Au2 Ni1 10_656 . 26_554 111.31(2) ?
Zn3 Au2 Ni1 10_656 . 27_545 55.29(2) ?
Zn3 Au2 Ni1 12_654 . 26_554 55.29(2) ?
Zn3 Au2 Ni1 12_654 . 27_545 111.31(2) ?
Ni1 Au2 Ni1 26_554 . 27_545 105.08(3) ?
Zn2 Zn1 Zn2 25_555 . 29_555 119.24(2) ?
Zn2 Zn1 Zn2 25_555 . 33_555 119.24(2) ?
Zn2 Zn1 Au2 25_555 . 25_555 0 ?
Zn2 Zn1 Au2 25_555 . 29_555 119.24(2) ?
Zn2 Zn1 Au2 25_555 . 33_555 119.24(2) ?
Zn2 Zn1 Zn1 25_555 . 2_665 111.05(3) ?
Zn2 Zn1 Zn1 25_555 . 3_656 111.05(3) ?
Zn2 Zn1 Zn1 25_555 . 4_566 59.77(2) ?
Zn2 Zn1 Zn3 25_555 . 26_665 64.88(2) ?
Zn2 Zn1 Zn3 25_555 . 30_566 132.06(3) ?
Zn2 Zn1 Zn3 25_555 . 34_656 64.88(2) ?
Zn2 Zn1 Ni1 25_555 . 2_665 63.02(2) ?
Zn2 Zn1 Ni1 25_555 . 3_656 63.02(2) ?
Zn2 Zn1 Ni1 25_555 . 4_566 168.79(3) ?
Zn2 Zn1 Zn2 29_555 . 33_555 119.24(2) ?
Zn2 Zn1 Au2 29_555 . 25_555 119.24(2) ?
Zn2 Zn1 Au2 29_555 . 29_555 0 ?
Zn2 Zn1 Au2 29_555 . 33_555 119.24(2) ?
Zn2 Zn1 Zn1 29_555 . 2_665 111.05(3) ?
Zn2 Zn1 Zn1 29_555 . 3_656 59.77(2) ?
Zn2 Zn1 Zn1 29_555 . 4_566 111.05(3) ?
Zn2 Zn1 Zn3 29_555 . 26_665 64.88(2) ?
Zn2 Zn1 Zn3 29_555 . 30_566 64.88(2) ?
Zn2 Zn1 Zn3 29_555 . 34_656 132.06(3) ?
Zn2 Zn1 Ni1 29_555 . 2_665 63.02(2) ?
Zn2 Zn1 Ni1 29_555 . 3_656 168.79(3) ?
Zn2 Zn1 Ni1 29_555 . 4_566 63.02(2) ?
Zn2 Zn1 Au2 33_555 . 25_555 119.24(2) ?
Zn2 Zn1 Au2 33_555 . 29_555 119.24(2) ?
Zn2 Zn1 Au2 33_555 . 33_555 0 ?
Zn2 Zn1 Zn1 33_555 . 2_665 59.77(2) ?
Zn2 Zn1 Zn1 33_555 . 3_656 111.05(3) ?
Zn2 Zn1 Zn1 33_555 . 4_566 111.05(3) ?
Zn2 Zn1 Zn3 33_555 . 26_665 132.06(3) ?
Zn2 Zn1 Zn3 33_555 . 30_566 64.88(2) ?
Zn2 Zn1 Zn3 33_555 . 34_656 64.88(2) ?
Zn2 Zn1 Ni1 33_555 . 2_665 168.79(3) ?
Zn2 Zn1 Ni1 33_555 . 3_656 63.02(2) ?
Zn2 Zn1 Ni1 33_555 . 4_566 63.02(2) ?
Au2 Zn1 Au2 25_555 . 29_555 119.24(2) ?
Au2 Zn1 Au2 25_555 . 33_555 119.24(2) ?
Au2 Zn1 Zn1 25_555 . 2_665 111.05(3) ?
Au2 Zn1 Zn1 25_555 . 3_656 111.05(3) ?
Au2 Zn1 Zn1 25_555 . 4_566 59.77(2) ?
Au2 Zn1 Zn3 25_555 . 26_665 64.88(2) ?
Au2 Zn1 Zn3 25_555 . 30_566 132.06(3) ?
Au2 Zn1 Zn3 25_555 . 34_656 64.88(2) ?
Au2 Zn1 Ni1 25_555 . 2_665 63.02(2) ?
Au2 Zn1 Ni1 25_555 . 3_656 63.02(2) ?
Au2 Zn1 Ni1 25_555 . 4_566 168.79(3) ?
Au2 Zn1 Au2 29_555 . 33_555 119.24(2) ?
Au2 Zn1 Zn1 29_555 . 2_665 111.05(3) ?
Au2 Zn1 Zn1 29_555 . 3_656 59.77(2) ?
Au2 Zn1 Zn1 29_555 . 4_566 111.05(3) ?
Au2 Zn1 Zn3 29_555 . 26_665 64.88(2) ?
Au2 Zn1 Zn3 29_555 . 30_566 64.88(2) ?
Au2 Zn1 Zn3 29_555 . 34_656 132.06(3) ?
Au2 Zn1 Ni1 29_555 . 2_665 63.02(2) ?
Au2 Zn1 Ni1 29_555 . 3_656 168.79(3) ?
Au2 Zn1 Ni1 29_555 . 4_566 63.02(2) ?
Au2 Zn1 Zn1 33_555 . 2_665 59.77(2) ?
Au2 Zn1 Zn1 33_555 . 3_656 111.05(3) ?
Au2 Zn1 Zn1 33_555 . 4_566 111.05(3) ?
Au2 Zn1 Zn3 33_555 . 26_665 132.06(3) ?
Au2 Zn1 Zn3 33_555 . 30_566 64.88(2) ?
Au2 Zn1 Zn3 33_555 . 34_656 64.88(2) ?
Au2 Zn1 Ni1 33_555 . 2_665 168.79(3) ?
Au2 Zn1 Ni1 33_555 . 3_656 63.02(2) ?
Au2 Zn1 Ni1 33_555 . 4_566 63.02(2) ?
Zn1 Zn1 Zn1 2_665 . 3_656 60.00(2) ?
Zn1 Zn1 Zn1 2_665 . 4_566 60.00(2) ?
Zn1 Zn1 Zn3 2_665 . 26_665 168.17(4) ?
Zn1 Zn1 Zn3 2_665 . 30_566 110.15(3) ?
Zn1 Zn1 Zn3 2_665 . 34_656 110.15(3) ?
Zn1 Zn1 Ni1 2_665 . 2_665 109.02(3) ?
Zn1 Zn1 Ni1 2_665 . 3_656 59.63(2) ?
Zn1 Zn1 Ni1 2_665 . 4_566 59.63(2) ?
Zn1 Zn1 Zn1 3_656 . 4_566 60.00(2) ?
Zn1 Zn1 Zn3 3_656 . 26_665 110.15(3) ?
Zn1 Zn1 Zn3 3_656 . 30_566 110.15(3) ?
Zn1 Zn1 Zn3 3_656 . 34_656 168.17(4) ?
Zn1 Zn1 Ni1 3_656 . 2_665 59.63(2) ?
Zn1 Zn1 Ni1 3_656 . 3_656 109.02(3) ?
Zn1 Zn1 Ni1 3_656 . 4_566 59.63(2) ?
Zn1 Zn1 Zn3 4_566 . 26_665 110.15(3) ?
Zn1 Zn1 Zn3 4_566 . 30_566 168.17(4) ?
Zn1 Zn1 Zn3 4_566 . 34_656 110.15(3) ?
Zn1 Zn1 Ni1 4_566 . 2_665 59.63(2) ?
Zn1 Zn1 Ni1 4_566 . 3_656 59.63(2) ?
Zn1 Zn1 Ni1 4_566 . 4_566 109.02(3) ?
Zn3 Zn1 Zn3 26_665 . 30_566 78.74(3) ?
Zn3 Zn1 Zn3 26_665 . 34_656 78.74(3) ?
Zn3 Zn1 Ni1 26_665 . 2_665 59.15(3) ?
Zn3 Zn1 Ni1 26_665 . 3_656 122.82(3) ?
Zn3 Zn1 Ni1 26_665 . 4_566 122.82(3) ?
Zn3 Zn1 Zn3 30_566 . 34_656 78.74(3) ?
Zn3 Zn1 Ni1 30_566 . 2_665 122.82(3) ?
Zn3 Zn1 Ni1 30_566 . 3_656 122.82(3) ?
Zn3 Zn1 Ni1 30_566 . 4_566 59.15(3) ?
Zn3 Zn1 Ni1 34_656 . 2_665 122.82(3) ?
Zn3 Zn1 Ni1 34_656 . 3_656 59.15(3) ?
Zn3 Zn1 Ni1 34_656 . 4_566 122.82(3) ?
Ni1 Zn1 Ni1 2_665 . 3_656 112.50(3) ?
Ni1 Zn1 Ni1 2_665 . 4_566 112.50(3) ?
Ni1 Zn1 Ni1 3_656 . 4_566 112.50(3) ?
Zn2 Zn3 Zn2 2_665 . 6_665 108.03(3) ?
Zn2 Zn3 Zn2 2_665 . 34_555 125.82(3) ?
Zn2 Zn3 Au2 2_665 . 2_665 0 ?
Zn2 Zn3 Au2 2_665 . 6_665 108.03(3) ?
Zn2 Zn3 Au2 2_665 . 34_555 125.82(3) ?
Zn2 Zn3 Zn1 2_665 . 26_664 58.13(2) ?
Zn2 Zn3 Zn3 2_665 . 30_565 56.174(18) ?
Zn2 Zn3 Zn3 2_665 . 31_564 64.99(2) ?
Zn2 Zn3 Zn3 2_665 . 34_655 115.31(3) ?
Zn2 Zn3 Zn3 2_665 . 36_654 154.50(3) ?
Zn2 Zn3 Ni1 2_665 . 25_554 61.17(2) ?
Zn2 Zn3 Ni1 2_665 . 2_665 101.81(3) ?
Zn2 Zn3 Zn2 6_665 . 34_555 125.82(3) ?
Zn2 Zn3 Au2 6_665 . 2_665 108.03(3) ?
Zn2 Zn3 Au2 6_665 . 6_665 0 ?
Zn2 Zn3 Au2 6_665 . 34_555 125.82(3) ?
Zn2 Zn3 Zn1 6_665 . 26_664 58.13(2) ?
Zn2 Zn3 Zn3 6_665 . 30_565 115.31(3) ?
Zn2 Zn3 Zn3 6_665 . 31_564 154.50(3) ?
Zn2 Zn3 Zn3 6_665 . 34_655 56.174(18) ?
Zn2 Zn3 Zn3 6_665 . 36_654 64.99(2) ?
Zn2 Zn3 Ni1 6_665 . 25_554 61.17(2) ?
Zn2 Zn3 Ni1 6_665 . 2_665 101.81(3) ?
Zn2 Zn3 Au2 34_555 . 2_665 125.82(3) ?
Zn2 Zn3 Au2 34_555 . 6_665 125.82(3) ?
Zn2 Zn3 Au2 34_555 . 34_555 0 ?
Zn2 Zn3 Zn1 34_555 . 26_664 148.94(4) ?
Zn2 Zn3 Zn3 34_555 . 30_565 100.28(3) ?
Zn2 Zn3 Zn3 34_555 . 31_564 63.76(2) ?
Zn2 Zn3 Zn3 34_555 . 34_655 100.28(3) ?
Zn2 Zn3 Zn3 34_555 . 36_654 63.76(2) ?
Zn2 Zn3 Ni1 34_555 . 25_554 150.20(4) ?
Zn2 Zn3 Ni1 34_555 . 2_665 64.57(3) ?
Au2 Zn3 Au2 2_665 . 6_665 108.03(3) ?
Au2 Zn3 Au2 2_665 . 34_555 125.82(3) ?
Au2 Zn3 Zn1 2_665 . 26_664 58.13(2) ?
Au2 Zn3 Zn3 2_665 . 30_565 56.174(18) ?
Au2 Zn3 Zn3 2_665 . 31_564 64.99(2) ?
Au2 Zn3 Zn3 2_665 . 34_655 115.31(3) ?
Au2 Zn3 Zn3 2_665 . 36_654 154.50(3) ?
Au2 Zn3 Ni1 2_665 . 25_554 61.17(2) ?
Au2 Zn3 Ni1 2_665 . 2_665 101.81(3) ?
Au2 Zn3 Au2 6_665 . 34_555 125.82(3) ?
Au2 Zn3 Zn1 6_665 . 26_664 58.13(2) ?
Au2 Zn3 Zn3 6_665 . 30_565 115.31(3) ?
Au2 Zn3 Zn3 6_665 . 31_564 154.50(3) ?
Au2 Zn3 Zn3 6_665 . 34_655 56.174(18) ?
Au2 Zn3 Zn3 6_665 . 36_654 64.99(2) ?
Au2 Zn3 Ni1 6_665 . 25_554 61.17(2) ?
Au2 Zn3 Ni1 6_665 . 2_665 101.81(3) ?
Au2 Zn3 Zn1 34_555 . 26_664 148.94(4) ?
Au2 Zn3 Zn3 34_555 . 30_565 100.28(3) ?
Au2 Zn3 Zn3 34_555 . 31_564 63.76(2) ?
Au2 Zn3 Zn3 34_555 . 34_655 100.28(3) ?
Au2 Zn3 Zn3 34_555 . 36_654 63.76(2) ?
Au2 Zn3 Ni1 34_555 . 25_554 150.20(4) ?
Au2 Zn3 Ni1 34_555 . 2_665 64.57(3) ?
Zn1 Zn3 Zn3 26_664 . 30_565 104.25(3) ?
Zn1 Zn3 Zn3 26_664 . 31_564 100.96(3) ?
Zn1 Zn3 Zn3 26_664 . 34_655 104.25(3) ?
Zn1 Zn3 Zn3 26_664 . 36_654 100.96(3) ?
Zn1 Zn3 Ni1 26_664 . 25_554 60.86(2) ?
Zn1 Zn3 Ni1 26_664 . 2_665 84.37(3) ?
Zn3 Zn3 Zn3 30_565 . 31_564 82.17(3) ?
Zn3 Zn3 Zn3 30_565 . 34_655 74.91(3) ?
Zn3 Zn3 Zn3 30_565 . 36_654 149.31(3) ?
Zn3 Zn3 Ni1 30_565 . 25_554 57.36(3) ?
Zn3 Zn3 Ni1 30_565 . 2_665 140.82(3) ?
Zn3 Zn3 Zn3 31_564 . 34_655 149.31(3) ?
Zn3 Zn3 Zn3 31_564 . 36_654 109.97(3) ?
Zn3 Zn3 Ni1 31_564 . 25_554 124.43(3) ?
Zn3 Zn3 Ni1 31_564 . 2_665 58.66(2) ?
Zn3 Zn3 Zn3 34_655 . 36_654 82.17(3) ?
Zn3 Zn3 Ni1 34_655 . 25_554 57.36(3) ?
Zn3 Zn3 Ni1 34_655 . 2_665 140.82(3) ?
Zn3 Zn3 Ni1 36_654 . 25_554 124.43(3) ?
Zn3 Zn3 Ni1 36_654 . 2_665 58.66(2) ?
Ni1 Zn3 Ni1 25_554 . 2_665 145.23(3) ?
Au2 Ni1 Au2 26_555 . 30_555 111.57(2) ?
Au2 Ni1 Au2 26_555 . 34_555 111.57(2) ?
Au2 Ni1 Zn1 26_555 . 2_665 58.68(2) ?
Au2 Ni1 Zn1 26_555 . 3_656 58.68(2) ?
Au2 Ni1 Zn1 26_555 . 4_566 108.44(3) ?
Au2 Ni1 Zn3 26_555 . 25_445 63.54(2) ?
Au2 Ni1 Zn3 26_555 . 2_665 123.67(3) ?
Au2 Ni1 Zn3 26_555 . 29_544 168.43(3) ?
Au2 Ni1 Zn3 26_555 . 6_566 58.74(2) ?
Au2 Ni1 Zn3 26_555 . 33_454 63.54(2) ?
Au2 Ni1 Zn3 26_555 . 10_656 123.67(3) ?
Au2 Ni1 Au2 30_555 . 34_555 111.57(2) ?
Au2 Ni1 Zn1 30_555 . 2_665 58.68(2) ?
Au2 Ni1 Zn1 30_555 . 3_656 108.44(3) ?
Au2 Ni1 Zn1 30_555 . 4_566 58.68(2) ?
Au2 Ni1 Zn3 30_555 . 25_445 63.54(2) ?
Au2 Ni1 Zn3 30_555 . 2_665 123.67(3) ?
Au2 Ni1 Zn3 30_555 . 29_544 63.54(2) ?
Au2 Ni1 Zn3 30_555 . 6_566 123.67(3) ?
Au2 Ni1 Zn3 30_555 . 33_454 168.43(3) ?
Au2 Ni1 Zn3 30_555 . 10_656 58.74(2) ?
Au2 Ni1 Zn1 34_555 . 2_665 108.44(3) ?
Au2 Ni1 Zn1 34_555 . 3_656 58.68(2) ?
Au2 Ni1 Zn1 34_555 . 4_566 58.68(2) ?
Au2 Ni1 Zn3 34_555 . 25_445 168.43(3) ?
Au2 Ni1 Zn3 34_555 . 2_665 58.74(2) ?
Au2 Ni1 Zn3 34_555 . 29_544 63.54(2) ?
Au2 Ni1 Zn3 34_555 . 6_566 123.67(3) ?
Au2 Ni1 Zn3 34_555 . 33_454 63.54(2) ?
Au2 Ni1 Zn3 34_555 . 10_656 123.67(3) ?
Zn1 Ni1 Zn1 2_665 . 3_656 60.73(2) ?
Zn1 Ni1 Zn1 2_665 . 4_566 60.73(2) ?
Zn1 Ni1 Zn3 2_665 . 25_445 60.00(3) ?
Zn1 Ni1 Zn3 2_665 . 2_665 167.18(3) ?
Zn1 Ni1 Zn3 2_665 . 29_544 111.79(3) ?
Zn1 Ni1 Zn3 2_665 . 6_566 108.60(3) ?
Zn1 Ni1 Zn3 2_665 . 33_454 111.79(3) ?
Zn1 Ni1 Zn3 2_665 . 10_656 108.60(3) ?
Zn1 Ni1 Zn1 3_656 . 4_566 60.73(2) ?
Zn1 Ni1 Zn3 3_656 . 25_445 111.79(3) ?
Zn1 Ni1 Zn3 3_656 . 2_665 108.60(3) ?
Zn1 Ni1 Zn3 3_656 . 29_544 111.79(3) ?
Zn1 Ni1 Zn3 3_656 . 6_566 108.60(3) ?
Zn1 Ni1 Zn3 3_656 . 33_454 60.00(3) ?
Zn1 Ni1 Zn3 3_656 . 10_656 167.18(3) ?
Zn1 Ni1 Zn3 4_566 . 25_445 111.79(3) ?
Zn1 Ni1 Zn3 4_566 . 2_665 108.60(3) ?
Zn1 Ni1 Zn3 4_566 . 29_544 60.00(3) ?
Zn1 Ni1 Zn3 4_566 . 6_566 167.18(3) ?
Zn1 Ni1 Zn3 4_566 . 33_454 111.79(3) ?
Zn1 Ni1 Zn3 4_566 . 10_656 108.60(3) ?
Zn3 Ni1 Zn3 25_445 . 2_665 132.83(3) ?
Zn3 Ni1 Zn3 25_445 . 29_544 119.02(3) ?
Zn3 Ni1 Zn3 25_445 . 6_566 63.98(2) ?
Zn3 Ni1 Zn3 25_445 . 33_454 119.02(3) ?
Zn3 Ni1 Zn3 25_445 . 10_656 63.98(2) ?
Zn3 Ni1 Zn3 2_665 . 29_544 63.98(2) ?
Zn3 Ni1 Zn3 2_665 . 6_566 80.93(3) ?
Zn3 Ni1 Zn3 2_665 . 33_454 63.98(2) ?
Zn3 Ni1 Zn3 2_665 . 10_656 80.93(3) ?
Zn3 Ni1 Zn3 29_544 . 6_566 132.83(3) ?
Zn3 Ni1 Zn3 29_544 . 33_454 119.02(3) ?
Zn3 Ni1 Zn3 29_544 . 10_656 63.98(2) ?
Zn3 Ni1 Zn3 6_566 . 33_454 63.98(2) ?
Zn3 Ni1 Zn3 6_566 . 10_656 80.93(3) ?
Zn3 Ni1 Zn3 33_454 . 10_656 132.83(3) ?

loop_
_geom_bond_atom_site_label_1
_geom_bond_atom_site_label_2
_geom_bond_site_symmetry_1
_geom_bond_site_symmetry_2
_geom_bond_distance
_geom_bond_publ_flag
Zn2 Zn2 . 2_655 2.5331(12) ?
Zn2 Au2 . . 0 ?
Zn2 Au2 . 2_655 2.5331(12) ?
Zn2 Zn1 . 25_444 2.6458(10) ?
Zn2 Zn1 . 28_455 2.6458(10) ?
Zn2 Zn3 . 2_665 2.8208(10) ?
Zn2 Zn3 . 3_645 2.8208(10) ?
Zn2 Zn3 . 31_554 2.6125(8) ?
Zn2 Zn3 . 32_545 2.6125(8) ?
Zn2 Zn3 . 10_656 2.8208(10) ?
Zn2 Zn3 . 12_654 2.8208(10) ?
Au2 Au2 . 2_655 2.5331(12) ?
Au2 Zn1 . 25_444 2.6458(10) ?
Au2 Zn1 . 28_455 2.6458(10) ?
Au2 Zn3 . 2_665 2.8208(10) ?
Au2 Zn3 . 3_645 2.8208(10) ?
Au2 Zn3 . 31_554 2.6125(8) ?
Au2 Zn3 . 32_545 2.6125(8) ?
Au2 Zn3 . 10_656 2.8208(10) ?
Au2 Zn3 . 12_654 2.8208(10) ?
Au2 Ni1 . 26_554 2.7601(9) ?
Au2 Ni1 . 27_545 2.7601(9) ?
Zn1 Zn1 . 2_665 2.6642(10) ?
Zn1 Zn1 . 3_656 2.6642(10) ?
Zn1 Zn1 . 4_566 2.6642(10) ?
Zn1 Zn3 . 26_665 2.6127(10) ?
Zn1 Zn3 . 30_566 2.6127(10) ?
Zn1 Zn3 . 34_656 2.6127(10) ?
Zn1 Ni1 . 2_665 2.6351(11) ?
Zn1 Ni1 . 3_656 2.6351(11) ?
Zn1 Ni1 . 4_566 2.6351(11) ?
Zn3 Zn3 . 30_565 2.7253(11) ?
Zn3 Zn3 . 31_564 2.7253(11) ?
Zn3 Zn3 . 34_655 2.7253(11) ?
Zn3 Zn3 . 36_654 2.7253(11) ?
Zn3 Ni1 . 25_554 2.5901(11) ?
Zn3 Ni1 . 2_665 2.5539(13) ?

loop_
_geom_hbond_atom_site_label_D
_geom_hbond_atom_site_label_H
_geom_hbond_atom_site_label_A
_geom_hbond_site_symmetry_D
_geom_hbond_site_symmetry_H
_geom_hbond_site_symmetry_A
_geom_hbond_distance_DH
_geom_hbond_distance_HA
_geom_hbond_distance_DA
_geom_hbond_angle_DHA
_geom_hbond_publ_flag
? ? ? ? ? ? ? ? ? ? ?

loop_
_geom_torsion_atom_site_label_1
_geom_torsion_atom_site_label_2
_geom_torsion_atom_site_label_3
_geom_torsion_atom_site_label_4
_geom_torsion_site_symmetry_1
_geom_torsion_site_symmetry_2
_geom_torsion_site_symmetry_3
_geom_torsion_site_symmetry_4
_geom_torsion
_geom_torsion_publ_flag
? ? ? ? ? ? ? ? ? ?

loop_
_restr_angle_atom_site_label_1
_restr_angle_site_symmetry_1
_restr_angle_atom_site_label_2
_restr_angle_site_symmetry_2
_restr_angle_atom_site_label_3
_restr_angle_site_symmetry_3
_restr_angle_target
_restr_angle_target_weight_param
? ? ? ? ? ? ? ?

loop_
_restr_distance_atom_site_label_1
_restr_distance_site_symmetry_1
_restr_distance_atom_site_label_2
_restr_distance_site_symmetry_2
_restr_distance_target
_restr_distance_target_weight_param
? ? ? ? ? ?

loop_
_restr_equal_angle_atom_site_label_1
_restr_equal_angle_site_symmetry_1
_restr_equal_angle_atom_site_label_2
_restr_equal_angle_site_symmetry_2
_restr_equal_angle_atom_site_label_3
_restr_equal_angle_site_symmetry_3
_restr_equal_angle_class_class_id
_restr_equal_angle_class_target_weight_param
? ? ? ? ? ? ? ?

loop_
_restr_equal_distance_atom_site_label_1
_restr_equal_distance_site_symmetry_1
_restr_equal_distance_atom_site_label_2
_restr_equal_distance_site_symmetry_2
_restr_equal_distance_class_class_id
_restr_equal_distance_class_target_weight_param
? ? ? ? ? ?

loop_
_restr_equal_torsion_atom_site_label_1
_restr_equal_torsion_site_symmetry_1
_restr_equal_torsion_atom_site_label_2
_restr_equal_torsion_site_symmetry_2
_restr_equal_torsion_atom_site_label_3
_restr_equal_torsion_site_symmetry_3
_restr_equal_torsion_atom_site_label_4
_restr_equal_torsion_site_symmetry_4
_restr_equal_torsion_class_class_id
_restr_equal_torsion_class_target_weight_param
? ? ? ? ? ? ? ? ? ?

loop_
_restr_torsion_atom_site_label_1
_restr_torsion_site_symmetry_1
_restr_torsion_atom_site_label_2
_restr_torsion_site_symmetry_2
_restr_torsion_atom_site_label_3
_restr_torsion_site_symmetry_3
_restr_torsion_atom_site_label_4
_restr_torsion_site_symmetry_4
_restr_torsion_angle_target
_restr_torsion_weight_param
? ? ? ? ? ? ? ? ? ?

loop_
_twin_individual_id
_twin_individual_mass_fraction_refined
_twin_individual_twin_matrix_11
_twin_individual_twin_matrix_12
_twin_individual_twin_matrix_13
_twin_individual_twin_matrix_21
_twin_individual_twin_matrix_22
_twin_individual_twin_matrix_23
_twin_individual_twin_matrix_31
_twin_individual_twin_matrix_32
_twin_individual_twin_matrix_33
? ? ? ? ? ? ? ? ? ? ?

loop_
_jana_atom_site_adp_c_label
_jana_atom_site_adp_c_type_symbol
_jana_atom_site_adp_c_111
_jana_atom_site_adp_c_112
_jana_atom_site_adp_c_113
_jana_atom_site_adp_c_122
_jana_atom_site_adp_c_123
_jana_atom_site_adp_c_133
_jana_atom_site_adp_c_222
_jana_atom_site_adp_c_223
_jana_atom_site_adp_c_233
_jana_atom_site_adp_c_333
? ? ? ? ? ? ? ? ? ? ? ?

loop_
_jana_atom_site_adp_d_label
_jana_atom_site_adp_d_type_symbol
_jana_atom_site_adp_d_1111
_jana_atom_site_adp_d_1112
_jana_atom_site_adp_d_1113
_jana_atom_site_adp_d_1122
_jana_atom_site_adp_d_1123
_jana_atom_site_adp_d_1133
_jana_atom_site_adp_d_1222
_jana_atom_site_adp_d_1223
_jana_atom_site_adp_d_1233
_jana_atom_site_adp_d_1333
_jana_atom_site_adp_d_2222
_jana_atom_site_adp_d_2223
_jana_atom_site_adp_d_2233
_jana_atom_site_adp_d_2333
_jana_atom_site_adp_d_3333
? ? ? ? ? ? ? ? ? ? ? ? ? ? ? ? ?

loop_
_jana_atom_site_adp_e_label
_jana_atom_site_adp_e_type_symbol
_jana_atom_site_adp_e_11111
_jana_atom_site_adp_e_11112
_jana_atom_site_adp_e_11113
_jana_atom_site_adp_e_11122
_jana_atom_site_adp_e_11123
_jana_atom_site_adp_e_11133
_jana_atom_site_adp_e_11222
_jana_atom_site_adp_e_11223
_jana_atom_site_adp_e_11233
_jana_atom_site_adp_e_11333
_jana_atom_site_adp_e_12222
_jana_atom_site_adp_e_12223
_jana_atom_site_adp_e_12233
_jana_atom_site_adp_e_12333
_jana_atom_site_adp_e_13333
_jana_atom_site_adp_e_22222
_jana_atom_site_adp_e_22223
_jana_atom_site_adp_e_22233
_jana_atom_site_adp_e_22333
_jana_atom_site_adp_e_23333
_jana_atom_site_adp_e_33333
? ? ? ? ? ? ? ? ? ? ? ? ? ? ? ? ? ? ? ? ? ? ?

loop_
_jana_atom_site_adp_f_label
_jana_atom_site_adp_f_type_symbol
_jana_atom_site_adp_f_111111
_jana_atom_site_adp_f_111112
_jana_atom_site_adp_f_111113
_jana_atom_site_adp_f_111122
_jana_atom_site_adp_f_111123
_jana_atom_site_adp_f_111133
_jana_atom_site_adp_f_111222
_jana_atom_site_adp_f_111223
_jana_atom_site_adp_f_111233
_jana_atom_site_adp_f_111333
_jana_atom_site_adp_f_112222
_jana_atom_site_adp_f_112223
_jana_atom_site_adp_f_112233
_jana_atom_site_adp_f_112333
_jana_atom_site_adp_f_113333
_jana_atom_site_adp_f_122222
_jana_atom_site_adp_f_122223
_jana_atom_site_adp_f_122233
_jana_atom_site_adp_f_122333
_jana_atom_site_adp_f_123333
_jana_atom_site_adp_f_133333
_jana_atom_site_adp_f_222222
_jana_atom_site_adp_f_222223
_jana_atom_site_adp_f_222233
_jana_atom_site_adp_f_222333
_jana_atom_site_adp_f_223333
_jana_atom_site_adp_f_233333
_jana_atom_site_adp_f_333333
? ? ? ? ? ? ? ? ? ? ? ? ? ? ? ? ? ? ? ? ? ? ? ? ? ? ? ? ? ?
